data_4317494
loop_
_publ_author_name
'Dongwhan Lee'
'Pei-Lin Hung'
'Bernhard Spingler'
'Stephen J. Lippard'

_publ_section_title
;
 Sterically Hindered Carboxylate Ligands Support Water-Bridged Dimetallic
 Centers That Model Features of Metallohydrolase Active Sites
;
_journal_name_full 'Inorganic Chemistry'
_journal_page_first 521
_journal_page_last 531
_journal_paper_doi 10.1021/ic0107431
_journal_volume 41
_journal_year 2002
_chemical_formula_sum 'C100.5 H82 Cl Co2 N2 O11.5'
_chemical_formula_weight 1654.99
_chemical_name_common '[Co2(m-OH)2(m-O2CArTol)2(O2CArTol)2(C5H5N)2]'
_chemical_name_systematic
;
   ?
;
_space_group_IT_number 14
_symmetry_cell_setting monoclinic
_symmetry_space_group_name_Hall '-P 2yn'
_symmetry_space_group_name_H-M 'P 1 21/n 1'
_atom_sites_solution_hydrogens geom
_atom_sites_solution_primary direct
_atom_sites_solution_secondary difmap
_audit_creation_method SHELXL-97
_cell_angle_alpha 90.00
_cell_angle_beta 106.2680(10)
_cell_angle_gamma 90.00
_cell_formula_units_Z 2
_cell_length_a 17.6721(17)
_cell_length_b 13.8244(13)
_cell_length_c 18.1499(17)
_cell_measurement_temperature 293(2)
_cell_volume 4256.6(7)
_computing_cell_refinement 'Bruker SMART'
_computing_data_collection 'Bruker SMART'
_computing_data_reduction 'Bruker SHELXTL'
_computing_molecular_graphics 'Bruker SHELXTL'
_computing_publication_material 'Bruker SHELXTL'
_computing_structure_refinement 'SHELXL-97 (Sheldrick, 1997)'
_computing_structure_solution 'SHELXS-97 (Sheldrick, 1990)'
_diffrn_ambient_temperature 293(2)
_diffrn_measured_fraction_theta_full 0.951
_diffrn_measured_fraction_theta_max 0.951
_diffrn_measurement_device_type 'CCD area detector'
_diffrn_measurement_method 'phi and omega scans'
_diffrn_radiation_monochromator graphite
_diffrn_radiation_source 'fine-focus sealed tube'
_diffrn_radiation_type MoK\a
_diffrn_radiation_wavelength 0.71073
_diffrn_reflns_av_R_equivalents 0.0631
_diffrn_reflns_av_sigmaI/netI 0.0845
_diffrn_reflns_limit_h_max 23
_diffrn_reflns_limit_h_min -23
_diffrn_reflns_limit_k_max 18
_diffrn_reflns_limit_k_min -18
_diffrn_reflns_limit_l_max 24
_diffrn_reflns_limit_l_min -23
_diffrn_reflns_number 37897
_diffrn_reflns_theta_full 28.31
_diffrn_reflns_theta_max 28.31
_diffrn_reflns_theta_min 1.88
_exptl_absorpt_coefficient_mu 0.485
_exptl_absorpt_correction_T_max 1.000000
_exptl_absorpt_correction_T_min 0.841684
_exptl_absorpt_correction_type SADABS
_exptl_crystal_colour brown
_exptl_crystal_density_diffrn 1.291
_exptl_crystal_density_method 'not measured'
_exptl_crystal_description block
_exptl_crystal_F_000 1724
_exptl_crystal_size_max 0.15
_exptl_crystal_size_mid 0.15
_exptl_crystal_size_min 0.05
_refine_diff_density_max 0.551
_refine_diff_density_min -0.439
_refine_diff_density_rms 0.064
_refine_ls_extinction_method none
_refine_ls_goodness_of_fit_ref 0.938
_refine_ls_hydrogen_treatment mixed
_refine_ls_matrix_type full
_refine_ls_number_parameters 523
_refine_ls_number_reflns 10081
_refine_ls_number_restraints 0
_refine_ls_restrained_S_all 0.938
_refine_ls_R_factor_all 0.1111
_refine_ls_R_factor_gt 0.0548
_refine_ls_shift/su_max 0.141
_refine_ls_shift/su_mean 0.004
_refine_ls_structure_factor_coef Fsqd
_refine_ls_weighting_details 'calc w=1/[\s^2^(Fo^2^)+(0.0753P)^2^+0.0000P] where P=(Fo^2^+2Fc^2^)/3'
_refine_ls_weighting_scheme calc
_refine_ls_wR_factor_gt 0.1212
_refine_ls_wR_factor_ref 0.1394
_reflns_number_gt 6040
_reflns_number_total 10081
_reflns_threshold_expression >2sigma(I)
_cod_data_source_file ic0107431_5.cif
_cod_data_source_block 3
_cod_original_formula_sum 'C100.50 H82 Cl Co2 N2 O11.50'
_cod_database_code 4317494

loop_
_symmetry_equiv_pos_as_xyz
'x, y, z'
'-x+1/2, y+1/2, -z+1/2'
'-x, -y, -z'
'x-1/2, -y-1/2, z-1/2'

loop_
_atom_site_label
_atom_site_type_symbol
_atom_site_fract_x
_atom_site_fract_y
_atom_site_fract_z
_atom_site_U_iso_or_equiv
_atom_site_adp_type
_atom_site_occupancy
_atom_site_symmetry_multiplicity
_atom_site_calc_flag
_atom_site_refinement_flags
_atom_site_disorder_assembly
_atom_site_disorder_group
Co1 Co 0.47268(2) 0.04634(2) 1.932935(19) 0.02372(11) Uani 1 1 d . . .
N1 N 0.39824(13) 0.01661(15) 1.83511(12) 0.0297(5) Uani 1 1 d . . .
O1 O 0.54968(10) 0.06920(13) 2.02520(10) 0.0253(4) Uani 1 1 d . . .
O1B O 0.48608(10) 0.16713(12) 1.88724(9) 0.0282(4) Uani 1 1 d . . .
O1A O 0.39506(10) 0.09657(12) 1.98097(10) 0.0279(4) Uani 1 1 d . . .
O2A O 0.44303(11) 0.01578(13) 2.09492(10) 0.0299(4) Uani 1 1 d . . .
O2B O 0.54294(12) 0.25707(13) 1.99125(10) 0.0378(5) Uani 1 1 d . . .
C1N C 0.32146(18) 0.0053(2) 1.82693(18) 0.0463(8) Uani 1 1 d . . .
H1NA H 0.3032 0.0074 1.8702 0.056 Uiso 1 1 calc R . .
C1A C 0.1695(3) -0.2397(4) 1.8265(3) 0.120(2) Uani 1 1 d . . .
H1AA H 0.1226 -0.2239 1.7867 0.181 Uiso 1 1 calc R . .
H1AB H 0.1606 -0.2970 1.8527 0.181 Uiso 1 1 calc R . .
H1AC H 0.2121 -0.2507 1.8044 0.181 Uiso 1 1 calc R . .
C1B C 0.2347(3) 0.4389(3) 2.0498(3) 0.0844(14) Uani 1 1 d . . .
H1BA H 0.2358 0.5030 2.0704 0.127 Uiso 1 1 calc R . .
H1BB H 0.2446 0.3926 2.0909 0.127 Uiso 1 1 calc R . .
H1BC H 0.1838 0.4268 2.0147 0.127 Uiso 1 1 calc R . .
C2B C 0.2973(2) 0.4298(3) 2.00820(18) 0.0508(9) Uani 1 1 d . . .
C2A C 0.1903(3) -0.1567(4) 1.8829(3) 0.0772(13) Uani 1 1 d . . .
C2N C 0.2684(2) -0.0095(3) 1.7561(2) 0.0594(10) Uani 1 1 d . . .
H2NA H 0.2151 -0.0168 1.7521 0.071 Uiso 1 1 calc R . .
C3B C 0.3442(2) 0.5068(3) 2.00227(18) 0.0514(9) Uani 1 1 d . . .
H3BA H 0.3388 0.5647 2.0264 0.062 Uiso 1 1 calc R . .
C3N C 0.2937(2) -0.0136(2) 1.69223(19) 0.0557(10) Uani 1 1 d . . .
H3NA H 0.2581 -0.0222 1.6441 0.067 Uiso 1 1 calc R . .
C3A C 0.1461(2) -0.0738(4) 1.8720(3) 0.0827(15) Uani 1 1 d . . .
H3AA H 0.1019 -0.0693 1.8299 0.099 Uiso 1 1 calc R . .
C4B C 0.39885(18) 0.5009(2) 1.96178(17) 0.0424(8) Uani 1 1 d . . .
H4BA H 0.4300 0.5544 1.9593 0.051 Uiso 1 1 calc R . .
C4A C 0.1659(2) 0.0035(3) 1.9224(2) 0.0703(12) Uani 1 1 d . . .
H4AA H 0.1349 0.0590 1.9131 0.084 Uiso 1 1 calc R . .
C4N C 0.3730(2) -0.0047(2) 1.70031(18) 0.0532(9) Uani 1 1 d . . .
H4NA H 0.3925 -0.0093 1.6579 0.064 Uiso 1 1 calc R . .
C5N C 0.42338(19) 0.0112(2) 1.77280(16) 0.0431(8) Uani 1 1 d . . .
H5NA H 0.4770 0.0185 1.7781 0.052 Uiso 1 1 calc R . .
C5B C 0.40862(16) 0.4148(2) 1.92375(16) 0.0333(7) Uani 1 1 d . . .
C5A C 0.23107(18) -0.0002(3) 1.9866(2) 0.0503(9) Uani 1 1 d . . .
C6A C 0.27568(19) -0.0853(2) 1.9980(2) 0.0490(8) Uani 1 1 d . . .
H6AA H 0.3193 -0.0910 2.0407 0.059 Uiso 1 1 calc R . .
C6B C 0.36204(16) 0.3364(2) 1.93082(16) 0.0353(7) Uani 1 1 d . . .
H6BA H 0.3674 0.2783 1.9070 0.042 Uiso 1 1 calc R . .
C7B C 0.30802(18) 0.3434(2) 1.97255(17) 0.0447(8) Uani 1 1 d . . .
H7BA H 0.2782 0.2895 1.9771 0.054 Uiso 1 1 calc R . .
C7A C 0.2555(2) -0.1611(3) 1.9464(2) 0.0653(11) Uani 1 1 d . . .
H7AA H 0.2866 -0.2164 1.9546 0.078 Uiso 1 1 calc R . .
C8B C 0.46431(16) 0.41297(19) 1.87566(15) 0.0329(7) Uani 1 1 d . . .
C8A C 0.25075(19) 0.0804(3) 2.0423(2) 0.0518(9) Uani 1 1 d . . .
C9B C 0.46988(18) 0.4957(2) 1.83383(18) 0.0434(8) Uani 1 1 d . . .
H9BA H 0.4385 0.5489 1.8364 0.052 Uiso 1 1 calc R . .
C9A C 0.1911(2) 0.1254(3) 2.0664(3) 0.0728(12) Uani 1 1 d . . .
H9AA H 0.1390 0.1087 2.0429 0.087 Uiso 1 1 calc R . .
C10B C 0.5204(2) 0.5006(2) 1.7889(2) 0.0549(9) Uani 1 1 d . . .
H10A H 0.5250 0.5576 1.7632 0.066 Uiso 1 1 calc R . .
C10A C 0.2072(3) 0.1935(3) 2.1235(3) 0.0841(15) Uani 1 1 d . . .
H10B H 0.1662 0.2226 2.1383 0.101 Uiso 1 1 calc R . .
C11B C 0.5641(2) 0.4215(2) 1.7820(2) 0.0542(9) Uani 1 1 d . . .
H11A H 0.5977 0.4247 1.7508 0.065 Uiso 1 1 calc R . .
C11A C 0.2840(3) 0.2186(3) 2.1589(3) 0.0718(12) Uani 1 1 d . . .
H11B H 0.2946 0.2636 2.1986 0.086 Uiso 1 1 calc R . .
C12B C 0.55901(18) 0.3359(2) 1.82098(19) 0.0438(8) Uani 1 1 d . . .
C12A C 0.3468(2) 0.1781(2) 2.1367(2) 0.0495(9) Uani 1 1 d . . .
C13B C 0.51063(16) 0.33221(19) 1.86984(15) 0.0304(6) Uani 1 1 d . . .
C13A C 0.32853(18) 0.1107(2) 2.07623(18) 0.0418(7) Uani 1 1 d . . .
C14B C 0.51446(15) 0.24535(19) 1.92181(15) 0.0279(6) Uani 1 1 d . . .
C14A C 0.39441(16) 0.07014(18) 2.04801(16) 0.0299(6) Uani 1 1 d . . .
C15A C 0.4279(2) 0.2068(2) 2.17667(18) 0.0464(8) Uani 1 1 d . . .
C15B C 0.6082(2) 0.2529(3) 1.8096(2) 0.0610(11) Uani 1 1 d . . .
C16A C 0.4553(3) 0.2048(3) 2.2574(2) 0.0635(11) Uani 1 1 d . . .
H16A H 0.4210 0.1873 2.2857 0.076 Uiso 1 1 calc R . .
C16B C 0.6882(3) 0.2552(5) 1.8428(3) 0.129(3) Uani 1 1 d . . .
H16B H 0.6973 0.2573 1.8980 0.155 Uiso 1 1 calc R . .
H16C H 0.7081 0.3153 1.8278 0.155 Uiso 1 1 calc R . .
C17B C 0.7342(5) 0.1785(7) 1.8261(4) 0.173(4) Uani 1 1 d . . .
H17A H 0.7885 0.1788 1.8484 0.208 Uiso 1 1 calc R . .
C17A C 0.5321(3) 0.2285(3) 2.2948(2) 0.0680(12) Uani 1 1 d . . .
H17B H 0.5482 0.2278 2.3482 0.082 Uiso 1 1 calc R . .
C18B C 0.7012(6) 0.1041(5) 1.7781(4) 0.129(3) Uani 1 1 d . . .
C18A C 0.5853(3) 0.2530(2) 2.2562(2) 0.0604(10) Uani 1 1 d . . .
C19A C 0.5585(2) 0.2565(2) 2.17638(19) 0.0500(9) Uani 1 1 d . . .
H19A H 0.5933 0.2735 2.1485 0.060 Uiso 1 1 calc R . .
C19B C 0.6254(5) 0.1061(4) 1.7487(6) 0.169(4) Uani 1 1 d . . .
H19B H 0.6016 0.0564 1.7158 0.203 Uiso 1 1 calc R . .
C20A C 0.4812(2) 0.2353(2) 2.13786(18) 0.0447(8) Uani 1 1 d . . .
H20A H 0.4646 0.2403 2.0846 0.054 Uiso 1 1 calc R . .
C20B C 0.5787(3) 0.1785(3) 1.7642(4) 0.129(3) Uani 1 1 d . . .
H20B H 0.5245 0.1753 1.7420 0.155 Uiso 1 1 calc R . .
C21A C 0.6703(3) 0.2765(3) 2.2973(2) 0.0861(15) Uani 1 1 d . . .
H21A H 0.6785 0.2706 2.3517 0.129 Uiso 1 1 calc R . .
H21B H 0.6818 0.3414 2.2852 0.129 Uiso 1 1 calc R . .
H21C H 0.7044 0.2323 2.2811 0.129 Uiso 1 1 calc R . .
C21B C 0.7541(5) 0.0241(5) 1.7609(4) 0.214(5) Uani 1 1 d . . .
H21D H 0.7220 -0.0233 1.7277 0.321 Uiso 1 1 calc R . .
H21E H 0.7827 -0.0062 1.8081 0.321 Uiso 1 1 calc R . .
H21F H 0.7905 0.0517 1.7363 0.321 Uiso 1 1 calc R . .
O1S O 0.4667(6) 0.2509(9) 1.4688(6) 0.208(4) Uiso 0.75 1 d P A 1
C1S C 0.4826(13) 0.0963(17) 1.5061(12) 0.331(10) Uiso 0.75 1 d P A 1
C2S C 0.4271(8) 0.1730(11) 1.4925(8) 0.177(5) Uiso 0.75 1 d P A 1
C3S C 0.4540(11) 0.3350(15) 1.4798(10) 0.191(6) Uiso 0.75 1 d P A 1
C4S C 0.4503(5) 0.4131(7) 1.4057(5) 0.107(3) Uiso 0.75 1 d P A 1
Cl1X Cl 0.4607(5) 0.3741(7) 1.4451(6) 0.135(3) Uiso 0.25 1 d P B 2
C1X C 0.406(3) 0.322(3) 1.486(3) 0.200(19) Uiso 0.25 1 d P B 2
Cl2X Cl 0.4710(13) 0.2168(17) 1.5362(14) 0.343(10) Uiso 0.25 1 d P B 2
H1 H 0.524(2) 0.115(3) 2.044(2) 0.085(14) Uiso 1 1 d . . .

loop_
_atom_site_aniso_label
_atom_site_aniso_U_11
_atom_site_aniso_U_22
_atom_site_aniso_U_33
_atom_site_aniso_U_23
_atom_site_aniso_U_13
_atom_site_aniso_U_12
Co1 0.02681(18) 0.01819(17) 0.02365(17) 0.00052(15) 0.00296(12) 0.00007(15)
N1 0.0378(13) 0.0191(11) 0.0276(12) 0.0014(9) 0.0016(10) -0.0024(9)
O1 0.0274(10) 0.0213(10) 0.0249(9) 0.0002(7) 0.0034(7) 0.0000(7)
O1B 0.0349(10) 0.0212(9) 0.0258(9) 0.0025(7) 0.0040(8) -0.0023(8)
O1A 0.0287(10) 0.0233(10) 0.0314(10) 0.0028(8) 0.0080(8) 0.0029(8)
O2A 0.0356(11) 0.0262(10) 0.0290(10) 0.0012(8) 0.0109(8) 0.0047(8)
O2B 0.0496(12) 0.0242(10) 0.0325(11) 0.0009(8) -0.0001(9) -0.0012(9)
C1N 0.0386(18) 0.053(2) 0.0404(17) 0.0013(15) -0.0007(14) -0.0093(15)
C1A 0.116(4) 0.119(5) 0.112(4) -0.026(4) 0.008(3) -0.062(4)
C1B 0.096(3) 0.096(4) 0.075(3) 0.013(2) 0.047(3) 0.035(3)
C2B 0.053(2) 0.061(2) 0.0354(17) 0.0049(15) 0.0071(15) 0.0233(18)
C2A 0.061(3) 0.083(3) 0.081(3) 0.001(3) 0.009(2) -0.034(2)
C2N 0.049(2) 0.064(2) 0.052(2) -0.0004(18) -0.0070(17) -0.0107(18)
C3B 0.053(2) 0.046(2) 0.0435(18) -0.0105(16) -0.0052(16) 0.0191(17)
C3N 0.071(3) 0.043(2) 0.0355(18) -0.0042(15) -0.0137(17) -0.0061(17)
C3A 0.047(2) 0.113(4) 0.078(3) 0.018(3) 0.000(2) -0.032(3)
C4B 0.0395(18) 0.0314(16) 0.0438(17) -0.0040(13) -0.0088(14) 0.0067(13)
C4A 0.037(2) 0.082(3) 0.089(3) 0.039(3) 0.015(2) -0.006(2)
C4N 0.069(3) 0.054(2) 0.0308(16) -0.0036(15) 0.0050(16) 0.0038(18)
C5N 0.0462(19) 0.0452(19) 0.0339(16) -0.0031(14) 0.0044(14) 0.0038(15)
C5B 0.0322(15) 0.0244(14) 0.0348(15) 0.0010(12) -0.0045(12) 0.0044(12)
C5A 0.0317(17) 0.057(2) 0.065(2) 0.0180(18) 0.0186(16) -0.0035(16)
C6A 0.0334(17) 0.047(2) 0.065(2) 0.0046(17) 0.0126(15) -0.0072(15)
C6B 0.0377(16) 0.0312(16) 0.0324(15) 0.0035(12) 0.0024(12) 0.0077(13)
C7B 0.0450(18) 0.0414(19) 0.0434(18) 0.0123(14) 0.0053(15) 0.0121(15)
C7A 0.054(2) 0.058(2) 0.081(3) 0.005(2) 0.013(2) -0.0170(19)
C8B 0.0318(15) 0.0223(14) 0.0361(15) 0.0001(12) -0.0045(12) -0.0035(12)
C8A 0.0434(19) 0.050(2) 0.070(2) 0.0230(18) 0.0294(18) 0.0134(16)
C9B 0.0444(18) 0.0229(15) 0.0548(19) 0.0095(14) 0.0004(15) 0.0015(13)
C9A 0.051(2) 0.073(3) 0.106(4) 0.027(3) 0.042(2) 0.018(2)
C10B 0.054(2) 0.0348(19) 0.073(2) 0.0242(17) 0.0119(18) -0.0032(16)
C10A 0.085(3) 0.071(3) 0.124(4) 0.018(3) 0.075(3) 0.032(3)
C11B 0.050(2) 0.046(2) 0.073(2) 0.0255(17) 0.0266(18) 0.0019(16)
C11A 0.093(3) 0.058(3) 0.085(3) 0.008(2) 0.058(3) 0.025(2)
C12B 0.0433(18) 0.0346(17) 0.055(2) 0.0132(15) 0.0170(15) 0.0042(14)
C12A 0.073(2) 0.0352(18) 0.054(2) 0.0063(15) 0.0395(19) 0.0182(17)
C13B 0.0311(14) 0.0236(14) 0.0329(14) 0.0025(11) 0.0030(12) -0.0032(11)
C13A 0.0453(18) 0.0356(17) 0.0503(19) 0.0150(14) 0.0230(15) 0.0129(14)
C14B 0.0256(14) 0.0237(14) 0.0336(15) 0.0022(11) 0.0070(11) 0.0025(11)
C14A 0.0328(15) 0.0227(15) 0.0357(15) 0.0012(11) 0.0122(12) 0.0020(11)
C15A 0.069(2) 0.0297(17) 0.0456(19) -0.0040(14) 0.0252(17) 0.0121(16)
C15B 0.075(3) 0.055(2) 0.073(3) 0.032(2) 0.054(2) 0.021(2)
C16A 0.107(3) 0.046(2) 0.048(2) -0.0013(17) 0.038(2) 0.013(2)
C16B 0.123(5) 0.209(7) 0.064(3) 0.043(4) 0.042(3) 0.113(5)
C17B 0.170(7) 0.282(10) 0.084(4) 0.064(5) 0.062(4) 0.177(8)
C17A 0.116(4) 0.043(2) 0.039(2) -0.0063(16) 0.012(2) 0.016(2)
C18B 0.218(8) 0.091(4) 0.138(5) 0.079(4) 0.149(6) 0.095(5)
C18A 0.096(3) 0.0278(18) 0.051(2) -0.0041(15) 0.011(2) 0.0076(18)
C19A 0.074(2) 0.0228(16) 0.051(2) -0.0057(14) 0.0141(18) -0.0001(15)
C19B 0.195(7) 0.061(4) 0.333(12) -0.019(5) 0.207(8) 0.000(4)
C20A 0.072(2) 0.0245(16) 0.0386(17) -0.0035(13) 0.0164(16) 0.0059(15)
C20B 0.111(4) 0.048(3) 0.268(8) -0.040(4) 0.118(5) -0.010(3)
C21A 0.108(4) 0.053(3) 0.070(3) -0.009(2) -0.020(2) -0.002(2)
C21B 0.352(11) 0.177(7) 0.205(7) 0.135(6) 0.230(8) 0.201(8)

loop_
_atom_type_symbol
_atom_type_description
_atom_type_scat_dispersion_real
_atom_type_scat_dispersion_imag
_atom_type_scat_source
C C 0.0033 0.0016 'International Tables Vol C Tables 4.2.6.8 and 6.1.1.4'
H H 0.0000 0.0000 'International Tables Vol C Tables 4.2.6.8 and 6.1.1.4'
N N 0.0061 0.0033 'International Tables Vol C Tables 4.2.6.8 and 6.1.1.4'
O O 0.0106 0.0060 'International Tables Vol C Tables 4.2.6.8 and 6.1.1.4'
Co Co 0.3494 0.9721 'International Tables Vol C Tables 4.2.6.8 and 6.1.1.4'
Cl Cl 0.1484 0.1585 'International Tables Vol C Tables 4.2.6.8 and 6.1.1.4'

loop_
_geom_angle_atom_site_label_1
_geom_angle_atom_site_label_2
_geom_angle_atom_site_label_3
_geom_angle
_geom_angle_site_symmetry_1
_geom_angle_site_symmetry_3
_geom_angle_publ_flag
O1 Co1 O1 87.92(8) 3_659 . ?
O1 Co1 O2A 89.58(8) 3_659 3_659 ?
O1 Co1 O2A 83.50(8) . 3_659 ?
O1 Co1 O1B 175.05(8) 3_659 . ?
O1 Co1 O1B 95.38(7) . . ?
O2A Co1 O1B 94.45(8) 3_659 . ?
O1 Co1 N1 91.42(8) 3_659 . ?
O1 Co1 N1 175.85(9) . . ?
O2A Co1 N1 92.40(9) 3_659 . ?
O1B Co1 N1 85.54(8) . . ?
O1 Co1 O1A 82.32(8) 3_659 . ?
O1 Co1 O1A 88.04(8) . . ?
O2A Co1 O1A 168.49(7) 3_659 . ?
O1B Co1 O1A 94.09(8) . . ?
N1 Co1 O1A 95.94(9) . . ?
C5N N1 C1N 118.2(3) . . ?
C5N N1 Co1 119.3(2) . . ?
C1N N1 Co1 122.5(2) . . ?
Co1 O1 Co1 92.08(7) 3_659 . ?
Co1 O1 O2B 158.70(11) 3_659 . ?
Co1 O1 O2B 89.05(7) . . ?
C14B O1B Co1 127.26(16) . . ?
C14A O1A Co1 121.42(16) . . ?
C14A O2A Co1 121.34(17) . 3_659 ?
C14B O2B O1 95.03(16) . . ?
N1 C1N C2N 121.8(3) . . ?
C3B C2B C7B 117.6(3) . . ?
C3B C2B C1B 121.2(3) . . ?
C7B C2B C1B 121.1(4) . . ?
C3A C2A C7A 117.7(4) . . ?
C3A C2A C1A 121.1(4) . . ?
C7A C2A C1A 121.2(5) . . ?
C3N C2N C1N 120.2(3) . . ?
C4B C3B C2B 121.9(3) . . ?
C2N C3N C4N 118.4(3) . . ?
C2A C3A C4A 121.5(4) . . ?
C3B C4B C5B 121.0(3) . . ?
C3A C4A C5A 121.3(4) . . ?
C3N C4N C5N 118.8(3) . . ?
N1 C5N C4N 122.6(3) . . ?
C6B C5B C4B 117.1(3) . . ?
C6B C5B C8B 123.2(3) . . ?
C4B C5B C8B 119.6(3) . . ?
C4A C5A C6A 117.1(4) . . ?
C4A C5A C8A 121.7(4) . . ?
C6A C5A C8A 121.2(3) . . ?
C7A C6A C5A 120.6(3) . . ?
C7B C6B C5B 121.1(3) . . ?
C6B C7B C2B 121.3(3) . . ?
C6A C7A C2A 121.8(4) . . ?
C9B C8B C13B 118.7(3) . . ?
C9B C8B C5B 117.8(3) . . ?
C13B C8B C5B 123.6(3) . . ?
C9A C8A C13A 117.6(4) . . ?
C9A C8A C5A 119.7(4) . . ?
C13A C8A C5A 122.6(3) . . ?
C10B C9B C8B 121.5(3) . . ?
C10A C9A C8A 121.9(4) . . ?
C11B C10B C9B 119.7(3) . . ?
C9A C10A C11A 119.7(4) . . ?
C10B C11B C12B 121.0(3) . . ?
C10A C11A C12A 121.6(4) . . ?
C11B C12B C13B 119.5(3) . . ?
C11B C12B C15B 117.4(3) . . ?
C13B C12B C15B 123.1(3) . . ?
C11A C12A C13A 117.6(4) . . ?
C11A C12A C15A 119.5(3) . . ?
C13A C12A C15A 122.9(3) . . ?
C12B C13B C8B 119.5(3) . . ?
C12B C13B C14B 119.7(2) . . ?
C8B C13B C14B 120.5(3) . . ?
C8A C13A C12A 121.5(3) . . ?
C8A C13A C14A 119.7(3) . . ?
C12A C13A C14A 118.8(3) . . ?
O2B C14B O1B 127.2(2) . . ?
O2B C14B C13B 117.9(2) . . ?
O1B C14B C13B 114.9(2) . . ?
O2A C14A O1A 128.6(2) . . ?
O2A C14A C13A 115.7(2) . . ?
O1A C14A C13A 115.7(2) . . ?
C20A C15A C16A 116.8(3) . . ?
C20A C15A C12A 122.4(3) . . ?
C16A C15A C12A 120.8(3) . . ?
C20B C15B C16B 117.8(4) . . ?
C20B C15B C12B 122.7(4) . . ?
C16B C15B C12B 119.4(4) . . ?
C17A C16A C15A 120.9(4) . . ?
C15B C16B C17B 118.0(7) . . ?
C18B C17B C16B 121.9(7) . . ?
C18A C17A C16A 122.1(4) . . ?
C19B C18B C17B 117.0(6) . . ?
C19B C18B C21B 123.3(9) . . ?
C17B C18B C21B 119.6(9) . . ?
C17A C18A C19A 117.4(4) . . ?
C17A C18A C21A 122.1(4) . . ?
C19A C18A C21A 120.5(4) . . ?
C20A C19A C18A 121.3(4) . . ?
C18B C19B C20B 122.8(8) . . ?
C19A C20A C15A 121.4(3) . . ?
C15B C20B C19B 122.4(6) . . ?
C3S O1S C2S 123.4(15) . . ?
O1S C2S C1S 104.2(14) . . ?
O1S C3S C4S 116.3(15) . . ?
Cl1X C1X Cl2X 102(3) . . ?

loop_
_geom_bond_atom_site_label_1
_geom_bond_atom_site_label_2
_geom_bond_distance
_geom_bond_site_symmetry_2
_geom_bond_publ_flag
Co1 O1 1.8582(18) 3_659 ?
Co1 O1 1.8653(17) . ?
Co1 O2A 1.9064(18) 3_659 ?
Co1 O1B 1.9085(17) . ?
Co1 N1 1.935(2) . ?
Co1 O1A 1.9477(18) . ?
N1 C5N 1.328(4) . ?
N1 C1N 1.332(4) . ?
O1 Co1 1.8582(17) 3_659 ?
O1B C14B 1.280(3) . ?
O1A C14A 1.274(3) . ?
O2A C14A 1.272(3) . ?
O2A Co1 1.9064(18) 3_659 ?
O2B C14B 1.230(3) . ?
C1N C2N 1.378(4) . ?
C1A C2A 1.512(6) . ?
C1B C2B 1.510(5) . ?
C2B C3B 1.373(5) . ?
C2B C7B 1.397(4) . ?
C2A C3A 1.369(6) . ?
C2A C7A 1.384(5) . ?
C2N C3N 1.354(5) . ?
C3B C4B 1.370(5) . ?
C3N C4N 1.373(5) . ?
C3A C4A 1.387(6) . ?
C4B C5B 1.410(4) . ?
C4A C5A 1.392(5) . ?
C4N C5N 1.384(4) . ?
C5B C6B 1.389(4) . ?
C5B C8B 1.487(4) . ?
C5A C6A 1.399(5) . ?
C5A C8A 1.479(5) . ?
C6A C7A 1.383(5) . ?
C6B C7B 1.378(4) . ?
C8B C9B 1.392(4) . ?
C8B C13B 1.406(4) . ?
C8A C9A 1.394(5) . ?
C8A C13A 1.403(5) . ?
C9B C10B 1.370(5) . ?
C9A C10A 1.370(6) . ?
C10B C11B 1.365(5) . ?
C10A C11A 1.375(6) . ?
C11B C12B 1.395(4) . ?
C11A C12A 1.398(5) . ?
C12B C13B 1.394(4) . ?
C12B C15B 1.488(5) . ?
C12A C13A 1.406(5) . ?
C12A C15A 1.469(5) . ?
C13B C14B 1.517(4) . ?
C13A C14A 1.505(4) . ?
C15A C20A 1.382(4) . ?
C15A C16A 1.408(5) . ?
C15B C20B 1.329(6) . ?
C15B C16B 1.374(7) . ?
C16A C17A 1.376(6) . ?
C16B C17B 1.420(8) . ?
C17B C18B 1.368(11) . ?
C17A C18A 1.364(5) . ?
C18B C19B 1.295(11) . ?
C18B C21B 1.536(7) . ?
C18A C19A 1.392(5) . ?
C18A C21A 1.513(6) . ?
C19A C20A 1.380(5) . ?
C19B C20B 1.376(7) . ?
